data_2103552
loop_
_publ_author_name
'Lebrun, N.'
'Mahe, F.'
'Lamiot, J.'
'Foulon, M.'
'Petit, J. C.'
'Prevost, D.'

_publ_section_title
;
 Kinetic behaviour investigations and crystal structure of nitric acid
 dihydrate
;
_journal_issue 1
_journal_name_full 'Acta Crystallographica Section B'
_journal_page_first 27
_journal_page_last 35
_journal_paper_doi 10.1107/S0108768100014506
_journal_volume 57
_journal_year 2001
_chemical_formula_moiety 'H N O3,2(H2 O)'
_chemical_formula_sum 'H5 N O5'
_chemical_formula_weight 99.04
_chemical_name_systematic ' ?'
_space_group_IT_number 14
_symmetry_cell_setting monoclinic
_symmetry_space_group_name_Hall '-P 2yn'
_symmetry_space_group_name_H-M 'P 1 21/n 1'
_cell_angle_alpha 90.00
_cell_angle_beta 107.5(3)
_cell_angle_gamma 90.00
_cell_formula_units_Z 8
_cell_length_a 17.509(3)
_cell_length_b 7.619(4)
_cell_length_c 6.253(3)
_cell_measurement_reflns_used 25
_cell_measurement_temperature 200
_cell_measurement_theta_max 25
_cell_measurement_theta_min 5.5
_cell_volume 795.5(14)
_computing_cell_refinement 'Philips PW1100 software'
_computing_data_collection 'Philips PW1100 software'
_computing_data_reduction 'Philips PW1100 software'
_computing_molecular_graphics 'ORTEP-III (Burnett and Johnson, 1996)'
_computing_structure_refinement 'SHELXL-93 (Sheldrick, 1993)'
_computing_structure_solution 'SHELXS-86 (Sheldrix, 1990)'
_diffrn_ambient_temperature 200
_diffrn_measurement_device 'four-circle diffractometer'
_diffrn_measurement_device_type 'Philips PW1100'
_diffrn_measurement_method \w--2\q
_diffrn_radiation_monochromator graphite
_diffrn_radiation_source 'fine-focus sealed tube'
_diffrn_radiation_type MoKa
_diffrn_radiation_wavelength .71069
_diffrn_reflns_av_R_equivalents .0417
_diffrn_reflns_av_sigmaI/netI .0378
_diffrn_reflns_limit_h_max 20
_diffrn_reflns_limit_h_min -21
_diffrn_reflns_limit_k_max 9
_diffrn_reflns_limit_k_min -9
_diffrn_reflns_limit_l_max 7
_diffrn_reflns_limit_l_min -3
_diffrn_reflns_number 3665
_diffrn_reflns_theta_max 26.03
_diffrn_reflns_theta_min 2.44
_diffrn_standards_decay_% 1
_diffrn_standards_interval_time 60
_diffrn_standards_number 3
_exptl_absorpt_coefficient_mu .186
_exptl_absorpt_correction_type none
_exptl_crystal_colour Colourless
_exptl_crystal_density_diffrn 1.654
_exptl_crystal_description Cylindrical
_exptl_crystal_F_000 416
_exptl_crystal_size_rad .5
_refine_diff_density_max .3
_refine_diff_density_min -.2
_refine_ls_extinction_coef .040(4)
_refine_ls_extinction_method SHELXL
_refine_ls_goodness_of_fit_all 1.343
_refine_ls_goodness_of_fit_ref 1.434
_refine_ls_hydrogen_treatment refU
_refine_ls_matrix_type full
_refine_ls_number_parameters 150
_refine_ls_number_reflns 1567
_refine_ls_number_restraints 0
_refine_ls_restrained_S_all 1.341
_refine_ls_restrained_S_obs 1.434
_refine_ls_R_factor_all .0455
_refine_ls_R_factor_gt .0324
_refine_ls_shift/su_max .003
_refine_ls_shift/su_mean .014
_refine_ls_structure_factor_coef Fsqd
_refine_ls_weighting_details
;
w=1/[\s^2^(Fo^2^)+(0.0375P)^2^], P=(Fo^2^+2Fc^2^)/3
;
_refine_ls_weighting_scheme calc
_refine_ls_wR_factor_all .0949
_refine_ls_wR_factor_ref .0920
_reflns_number_gt 1315
_reflns_number_total 1567
_reflns_threshold_expression >sigma(I)
_cod_data_source_file gs0002.cif
_cod_data_source_block I
_cod_depositor_comments
;
The following automatic conversions were performed:
'_symmetry_cell_setting' value 'Monoclinic' changed to 'monoclinic'
according to '/home/saulius/struct/CIF-dictionaries/cif_core.dic'
dictionary named 'cif_core.dic' version 2.4.1 from 2010-06-29.

Automatic conversion script
Id: cif_fix_enum 1527 2010-12-29 10:47:43Z saulius 

The following automatic conversions were performed:

'_symmetry_cell_setting' value 'Monoclinic' changed to 'monoclinic'
according to /home/saulius/struct/CIF-dictionaries/cif_core.dic
dictionary named 'cif_core.dic' version 2.4.1 from 2010-06-29.

Automatic conversion script
Id: cif_fix_values 1715 2011-07-08 13:25:40Z adriana 
;
_cod_original_cell_volume 796(2)
_cod_original_sg_symbol_H-M 'P 21/n'
_cod_original_formula_sum 'H5 N1 O5'
_cod_database_code 2103552

loop_
_symmetry_equiv_pos_as_xyz
'x, y, z'
'-x+1/2, y+1/2, -z+1/2'
'-x, -y, -z'
'x-1/2, -y-1/2, z-1/2'

loop_
_atom_site_aniso_label
_atom_site_aniso_U_11
_atom_site_aniso_U_22
_atom_site_aniso_U_33
_atom_site_aniso_U_12
_atom_site_aniso_U_13
_atom_site_aniso_U_23
NA .0201(5) .0215(7) .0331(7) -.0002(5) .0070(5) .0024(6)
O1A .0192(5) .0210(5) .0522(8) -.0019(4) .0045(5) .0013(6)
O2A .0314(6) .0190(6) .0517(8) -.0006(5) .0097(5) .0022(6)
O3A .0188(5) .0327(7) .0593(9) .0036(5) .0039(5) .0031(7)
NB .0201(6) .0217(6) .0315(7) .0015(5) .0081(5) .0021(6)
O1B .0208(5) .0198(6) .0538(8) -.0021(4) .0031(5) .0002(6)
O2B .0325(6) .0168(5) .0493(8) .0006(5) .0041(5) .0034(6)
O3B .0188(5) .0296(7) .0478(7) .0045(4) .0067(5) .0084(6)
O4A .0204(6) .0228(6) .0324(7) -.0012(5) .0041(5) .0012(5)
O4B .0249(6) .0210(6) .0323(7) -.0028(5) .0040(5) -.0003(5)
O5A .0232(5) .0263(6) .0389(7) .0008(5) .0045(5) -.0024(6)
O5B .0248(6) .0311(7) .0460(8) .0009(5) .0054(5) -.0021(7)

loop_
_atom_site_label
_atom_site_fract_x
_atom_site_fract_y
_atom_site_fract_z
_atom_site_U_iso_or_equiv
_atom_site_thermal_displace_type
_atom_site_calc_flag
_atom_site_occupancy
_atom_site_type_symbol
NA .10177(7) .14924(18) .8655(2) .0251(3) Uani d 1 N
O1A .04054(6) .04734(14) .8034(2) .0321(3) Uani d 1 O
O2A .09168(6) .30802(15) .8536(2) .0346(3) Uani d 1 O
O3A .16836(6) .07946(16) .9337(2) .0387(3) Uani d 1 O
NB .38750(7) -.15648(18) 1.1057(2) .0244(3) Uani d 1 N
O1B .44779(6) -.05405(14) 1.1747(2) .0332(3) Uani d 1 O
O2B .39614(7) -.31434(14) 1.1393(2) .0347(3) Uani d 1 O
O3B .32115(6) -.08980(15) 1.0037(2) .0328(3) Uani d 1 O
O4A .07134(7) -.27208(16) .9186(2) .0260(3) Uani d 1 O
H1A .0632(15) -.143(4) .884(5) .086(9) Uiso d 1 H
H2A .1196(14) -.309(3) .902(4) .054(6) Uiso d 1 H
H3A .0366(13) -.338(3) .847(4) .054(7) Uiso d 1 H
O4B .41388(7) .27453(16) 1.0743(2) .0271(3) Uani d 1 O
H1B .4267(14) .158(4) 1.102(4) .066(8) Uiso d 1 H
H2B .3660(15) .300(3) 1.095(4) .067(7) Uiso d 1 H
H3B .4497(13) .345(3) 1.150(4) .047(6) Uiso d 1 H
O5A .20905(6) -.36788(17) .8978(2) .0305(3) Uani d 1 O
H4A .2401(16) -.275(3) .914(5) .065(7) Uiso d 1 H
H5A .2093(15) -.419(3) .780(5) .077(9) Uiso d 1 H
O5B .28264(7) .32933(18) 1.1298(2) .0351(4) Uani d 1 O
H4B .2453(18) .238(4) 1.044(5) .101(10) Uiso d 1 H
H5B .2622(13) .419(3) 1.085(4) .057(8) Uiso d 1 H

loop_
_atom_type_symbol
_atom_type_description
_atom_type_scat_dispersion_real
_atom_type_scat_dispersion_imag
_atom_type_scat_source
H H .0000 .0000 'International Tables Vol C Tables 4.2.6.8 and 6.1.1.4'
O O .0106 .0060 'International Tables Vol C Tables 4.2.6.8 and 6.1.1.4'
N N .0061 .0033 'International Tables Vol C Tables 4.2.6.8 and 6.1.1.4'

loop_
_geom_angle_atom_site_label_1
_geom_angle_atom_site_label_2
_geom_angle_atom_site_label_3
_geom_angle
O2A NA O3A 123.50(10)
O2A NA O1A 119.20(10)
O3A NA O1A 117.40(10)
O2B NB O3B 122.30(10)
O2B NB O1B 119.70(10)
O3B NB O1B 118.00(10)
H3A O4A H2A 108(2)
H3A O4A H1A 117(2)
H2A O4A H1A 111(2)
H3B O4B H2B 110(2)
H3B O4B H1B 114(2)
H2B O4B H1B 111(2)
H4A O5A H5A 108(3)
H5B O5B H4B 105(2)

loop_
_geom_bond_atom_site_label_1
_geom_bond_atom_site_label_2
_geom_bond_distance
NA O1A 1.286(2)
NA O2A 1.222(2)
NA O3A 1.235(2)
O4A H1A .99(3)
O4A H2A .93(2)
O4A H3A .81(3)
O5A H4A .88(3)
O5A H5A .83(3)
NB O1B 1.279(2)
NB O2B 1.223(2)
NB O3B 1.253(2)
O4B H1B .92(3)
O4B H2B .91(3)
O4B H3B .85(2)
O5B H4B .99(3)
O5B H5B .78(2)
